data_2211685
loop_
_publ_author_name
'Deng, Zhao-Peng'
'Gao, Shan'
'Ng, Seik Weng'

_publ_section_title
;
 Hexaaquacobalt(II) bis(4-formylbenzoate) dihydrate
;
_journal_coeditor_code XU2165
_journal_issue 12
_journal_name_full 'Acta Crystallographica Section E'
_journal_page_first m3423
_journal_page_last m3424
_journal_paper_doi 10.1107/S1600536806048094
_journal_volume 62
_journal_year 2006
_chemical_formula_iupac '[Co (H2 O)6](C8 H5 O3 )2 , 2H2 O'
_chemical_formula_moiety '2(C8 H5 O3), Co H12 O6, 2(H2 O)'
_chemical_formula_sum 'C16 H26 Co O14'
_chemical_formula_weight 501.30
_chemical_name_systematic
;
 ?
;
_space_group_IT_number 2
_symmetry_cell_setting triclinic
_symmetry_space_group_name_Hall '-P 1'
_symmetry_space_group_name_H-M 'P -1'
_atom_sites_solution_hydrogens geom
_atom_sites_solution_primary direct
_atom_sites_solution_secondary difmap
_audit_creation_method SHELXL-97
_cell_angle_alpha 92.353(2)
_cell_angle_beta 90.029(3)
_cell_angle_gamma 113.801(6)
_cell_formula_units_Z 1
_cell_length_a 6.3470(3)
_cell_length_b 7.4194(4)
_cell_length_c 12.5041(7)
_cell_measurement_reflns_used 7354
_cell_measurement_temperature 295(2)
_cell_measurement_theta_max 27.5
_cell_measurement_theta_min 3.0
_cell_volume 538.20(5)
_computing_cell_refinement RAPID-AUTO
_computing_data_collection 'RAPID-AUTO (Rigaku, 1998)'
_computing_data_reduction 'CrystalStructure (Rigaku/MSC, 2002)'
_computing_molecular_graphics 'X-Seed (Barbour, 2001)'
_computing_publication_material 'publCIF (Westrip, 2006)'
_computing_structure_refinement 'SHELXL-97 (Sheldrick, 1997)'
_computing_structure_solution 'SHELXS-97 (Sheldrick, 1997)'
_diffrn_ambient_temperature 295(2)
_diffrn_measured_fraction_theta_full 0.99
_diffrn_measured_fraction_theta_max 0.99
_diffrn_measurement_device_type 'Rigaku RAXIS-RAPID IP diffractometer'
_diffrn_measurement_method '\w scans'
_diffrn_radiation_monochromator graphite
_diffrn_radiation_source 'fine-focus sealed tube'
_diffrn_radiation_type MoK\a
_diffrn_radiation_wavelength 0.71073
_diffrn_reflns_av_R_equivalents 0.017
_diffrn_reflns_av_sigmaI/netI 0.021
_diffrn_reflns_limit_h_max 8
_diffrn_reflns_limit_h_min -8
_diffrn_reflns_limit_k_max 9
_diffrn_reflns_limit_k_min -8
_diffrn_reflns_limit_l_max 16
_diffrn_reflns_limit_l_min -16
_diffrn_reflns_number 5333
_diffrn_reflns_theta_full 27.5
_diffrn_reflns_theta_max 27.5
_diffrn_reflns_theta_min 3.0
_diffrn_standards_decay_% 0
_diffrn_standards_interval_count 0
_diffrn_standards_interval_time 0
_diffrn_standards_number 0
_exptl_absorpt_coefficient_mu 0.867
_exptl_absorpt_correction_T_max 0.860
_exptl_absorpt_correction_T_min 0.614
_exptl_absorpt_correction_type multi-scan
_exptl_absorpt_process_details 'ABSCOR (Higashi, 1995)'
_exptl_crystal_colour Pink
_exptl_crystal_density_diffrn 1.547
_exptl_crystal_density_method 'not measured'
_exptl_crystal_description Prism
_exptl_crystal_F_000 261
_exptl_crystal_size_max 0.36
_exptl_crystal_size_mid 0.28
_exptl_crystal_size_min 0.18
_refine_diff_density_max 0.55
_refine_diff_density_min -0.27
_refine_ls_extinction_method none
_refine_ls_goodness_of_fit_ref 1.00
_refine_ls_hydrogen_treatment mixed
_refine_ls_matrix_type full
_refine_ls_number_parameters 187
_refine_ls_number_reflns 2451
_refine_ls_number_restraints 26
_refine_ls_restrained_S_all 1.01
_refine_ls_R_factor_all 0.032
_refine_ls_R_factor_gt 0.029
_refine_ls_shift/su_max 0.001
_refine_ls_shift/su_mean <0.001
_refine_ls_structure_factor_coef Fsqd
_refine_ls_weighting_details 'calc w=1/[\s^2^(Fo^2^)+(0.0485P)^2^+0.2223P] where P=(Fo^2^+2Fc^2^)/3'
_refine_ls_weighting_scheme calc
_refine_ls_wR_factor_gt 0.075
_refine_ls_wR_factor_ref 0.080
_reflns_number_gt 2325
_reflns_number_total 2451
_reflns_threshold_expression I>2\s(I)
_cod_data_source_file xu2165.cif
_cod_data_source_block I
_cod_depositor_comments
;
The following automatic conversions were performed:
'_symmetry_cell_setting' value 'Triclinic' changed to 'triclinic'
according to '/home/saulius/struct/CIF-dictionaries/cif_core.dic'
dictionary named 'cif_core.dic' version 2.4.1 from 2010-06-29.

Automatic conversion script
Id: cif_fix_enum 1527 2010-12-29 10:47:43Z saulius 

The following automatic conversions were performed:

'_symmetry_cell_setting' value 'Triclinic' changed to 'triclinic'
according to /home/saulius/struct/CIF-dictionaries/cif_core.dic
dictionary named 'cif_core.dic' version 2.4.1 from 2010-06-29.

Automatic conversion script
Id: cif_fix_values 1715 2011-07-08 13:25:40Z adriana 
;
_cod_database_code 2211685
_cod_database_fobs_code 2211685

loop_
_symmetry_equiv_pos_as_xyz
'x, y, z'
'-x, -y, -z'

loop_
_atom_site_type_symbol
_atom_site_label
_atom_site_fract_x
_atom_site_fract_y
_atom_site_fract_z
_atom_site_U_iso_or_equiv
_atom_site_adp_type
_atom_site_calc_flag
_atom_site_refinement_flags
_atom_site_occupancy
_atom_site_disorder_assembly
_atom_site_disorder_group
Co Co1 0.5000 0.5000 0.5000 0.02477(10) Uani d S 1 . .
O O1 1.0801(2) 0.7127(2) 0.31624(10) 0.0444(3) Uani d . 1 . .
O O2 1.4155(3) 0.7812(3) 0.23950(13) 0.0690(5) Uani d . 1 . .
O O3 0.6234(3) 0.7341(3) -0.19571(13) 0.0695(5) Uani d . 1 . .
O O1w 0.66853(19) 0.71849(18) 0.38795(9) 0.0324(2) Uani d D 1 . .
O O2w 0.1868(2) 0.44728(19) 0.42657(11) 0.0376(3) Uani d D 1 . .
O O3w 0.5189(3) 0.2767(2) 0.40160(11) 0.0461(3) Uani d D 1 . .
O O4w 0.8068(2) 1.11416(18) 0.47578(11) 0.0399(3) Uani d D 1 . .
C C1 1.2085(3) 0.7485(3) 0.23584(14) 0.0361(4) Uani d . 1 A .
C C2 1.1044(3) 0.7512(2) 0.12764(13) 0.0303(3) Uani d D 1 . .
C C3 0.8695(8) 0.6630(5) 0.1103(4) 0.0354(8) Uani d PD 0.520(10) A 1
C C4 0.7815(9) 0.6682(6) 0.0104(4) 0.0387(9) Uani d PD 0.520(10) A 1
C C3' 0.8791(8) 0.7425(5) 0.1171(4) 0.0354(8) Uani d PD 0.48 A 2
C C4' 0.7855(10) 0.7441(5) 0.0170(4) 0.0387(9) Uani d PD 0.48 A 2
C C5 0.9189(3) 0.7571(2) -0.07296(13) 0.0373(4) Uani d D 1 . .
C C6 1.1603(8) 0.8490(6) -0.0546(4) 0.0417(9) Uani d PD 0.520(10) A 1
C C7 1.2536(7) 0.8467(6) 0.0458(3) 0.0358(8) Uani d PD 0.520(10) A 1
C C6' 1.1331(9) 0.7610(6) -0.0655(4) 0.0417(9) Uani d PD 0.48 A 2
C C7' 1.2250(8) 0.7586(6) 0.0345(4) 0.0358(8) Uani d PD 0.48 A 2
C C8 0.8198(4) 0.7654(3) -0.17807(16) 0.0515(5) Uani d . 1 A .
H H3 0.7719 0.6008 0.1653 0.043 Uiso calc PR 0.520(10) A 1
H H4 0.6228 0.6092 -0.0009 0.046 Uiso calc PR 0.520(10) A 1
H H3' 0.7923 0.7357 0.1779 0.043 Uiso calc PR 0.48 A 2
H H4' 0.6362 0.7365 0.0101 0.046 Uiso calc PR 0.48 A 2
H H6 1.2568 0.9112 -0.1100 0.050 Uiso calc PR 0.520(10) A 1
H H7 1.4118 0.9072 0.0584 0.043 Uiso calc PR 0.520(10) A 1
H H6' 1.2176 0.7652 -0.1268 0.050 Uiso calc PR 0.48 A 2
H H7' 1.3728 0.7620 0.0394 0.043 Uiso calc PR 0.48 A 2
H H8 0.9190 0.7978 -0.2357 0.062 Uiso calc R 1 . .
H H1w1 0.781(3) 0.710(3) 0.3562(16) 0.040(6) Uiso d D 1 . .
H H1w2 0.585(4) 0.735(4) 0.3402(16) 0.063(7) Uiso d D 1 . .
H H2w1 0.146(4) 0.531(3) 0.3986(18) 0.051(6) Uiso d D 1 . .
H H2w2 0.073(3) 0.341(2) 0.4358(19) 0.051(6) Uiso d D 1 . .
H H3w1 0.480(4) 0.256(4) 0.3364(9) 0.063(7) Uiso d D 1 . .
H H3w2 0.603(3) 0.219(3) 0.4167(19) 0.052(7) Uiso d D 1 . .
H H4w1 0.816(4) 1.130(4) 0.5428(8) 0.060(7) Uiso d D 1 . .
H H4w2 0.772(4) 0.9953(17) 0.4591(18) 0.047(6) Uiso d D 1 . .

loop_
_atom_site_aniso_label
_atom_site_aniso_U_11
_atom_site_aniso_U_22
_atom_site_aniso_U_33
_atom_site_aniso_U_12
_atom_site_aniso_U_13
_atom_site_aniso_U_23
Co1 0.02564(16) 0.02809(16) 0.02346(15) 0.01360(11) -0.00254(10) 0.00390(10)
O1 0.0385(7) 0.0688(9) 0.0326(6) 0.0272(6) 0.0024(5) 0.0170(6)
O2 0.0388(7) 0.1292(16) 0.0518(9) 0.0436(9) 0.0041(6) 0.0418(10)
O3 0.0748(11) 0.0966(13) 0.0396(8) 0.0383(10) -0.0246(8) -0.0068(8)
O1w 0.0283(6) 0.0419(6) 0.0299(6) 0.0162(5) -0.0001(4) 0.0110(5)
O2w 0.0281(6) 0.0388(6) 0.0462(7) 0.0126(5) -0.0054(5) 0.0144(5)
O3w 0.0690(9) 0.0577(8) 0.0310(6) 0.0466(7) -0.0140(6) -0.0087(6)
O4w 0.0404(7) 0.0317(6) 0.0464(8) 0.0131(5) -0.0057(6) 0.0054(5)
C1 0.0346(8) 0.0451(9) 0.0350(8) 0.0215(7) 0.0005(7) 0.0147(7)
C2 0.0333(8) 0.0317(7) 0.0302(8) 0.0171(6) -0.0007(6) 0.0066(6)
C3 0.0327(10) 0.038(2) 0.0326(11) 0.0101(19) -0.0001(8) 0.007(2)
C4 0.0348(10) 0.040(3) 0.0408(13) 0.014(2) -0.0093(9) 0.002(2)
C3' 0.0327(10) 0.038(2) 0.0326(11) 0.0101(19) -0.0001(8) 0.007(2)
C4' 0.0348(10) 0.040(3) 0.0408(13) 0.014(2) -0.0093(9) 0.002(2)
C5 0.0508(10) 0.0363(8) 0.0293(8) 0.0225(7) -0.0066(7) -0.0023(6)
C6 0.0502(16) 0.052(3) 0.0298(13) 0.028(2) 0.0074(11) 0.006(2)
C7 0.0304(13) 0.042(2) 0.0381(14) 0.0168(19) 0.0027(10) 0.0076(19)
C6' 0.0502(16) 0.052(3) 0.0298(13) 0.028(2) 0.0074(11) 0.006(2)
C7' 0.0304(13) 0.042(2) 0.0381(14) 0.0168(19) 0.0027(10) 0.0076(19)
C8 0.0707(14) 0.0588(12) 0.0313(9) 0.0332(11) -0.0081(9) -0.0040(8)

loop_
_atom_type_symbol
_atom_type_description
_atom_type_scat_dispersion_real
_atom_type_scat_dispersion_imag
_atom_type_scat_source
C C 0.0033 0.0016 'International Tables Vol C Tables 4.2.6.8 and 6.1.1.4'
H H 0.0000 0.0000 'International Tables Vol C Tables 4.2.6.8 and 6.1.1.4'
O O 0.0106 0.0060 'International Tables Vol C Tables 4.2.6.8 and 6.1.1.4'
Co Co 0.3494 0.9721 'International Tables Vol C Tables 4.2.6.8 and 6.1.1.4'

loop_
_geom_angle_atom_site_label_1
_geom_angle_atom_site_label_2
_geom_angle_atom_site_label_3
_geom_angle_site_symmetry_3
_geom_angle
_geom_angle_publ_flag
O1w Co1 O1w 2_666 180 ?
O1w Co1 O2w . 89.57(5) yes
O1w Co1 O2w 2_666 90.43(5) ?
O1w Co1 O3w . 92.73(6) yes
O1w Co1 O3w 2_666 87.27(6) ?
O2w Co1 O2w 2_666 180 ?
O2w Co1 O3w . 88.04(6) yes
O2w Co1 O3w 2_666 91.96(5) ?
O3w Co1 O3w 2_666 180 ?
Co1 O1w H1w1 . 116.7(15) ?
Co1 O1w H1w2 . 116.8(18) ?
H1w1 O1w H1w2 . 106(2) ?
Co1 O2w H2w1 . 127.5(17) ?
Co1 O2w H2w2 . 119.7(17) ?
H2w1 O2w H2w2 . 111(2) ?
Co1 O3w H3w1 . 125.6(18) ?
Co1 O3w H3w2 . 122.0(17) ?
H3w1 O3w H3w2 . 110(2) ?
H4w1 O4w H4w2 . 109(2) ?
O2 C1 O1 . 124.26(17) ?
O2 C1 C2 . 117.34(15) ?
O1 C1 C2 . 118.40(14) ?
C3 C2 C7' . 112.2(3) ?
C3 C2 C7 . 121.2(3) ?
C7' C2 C3' . 117.3(3) ?
C7 C2 C3' . 114.8(3) ?
C3 C2 C1 . 120.8(2) ?
C7' C2 C1 . 121.2(2) ?
C7 C2 C1 . 118.0(2) ?
C3' C2 C1 . 121.5(3) ?
C2 C3 C4 . 119.0(4) ?
C2 C3 H3 . 120.5 ?
C4 C3 H3 . 120.5 ?
C5 C4 C3 . 122.4(4) ?
C5 C4 H4 . 118.8 ?
C3 C4 H4 . 118.8 ?
C4' C3' C2 . 120.7(5) ?
C4' C3' H3' . 119.6 ?
C2 C3' H3' . 119.6 ?
C5 C4' C3' . 118.8(5) ?
C5 C4' H4' . 120.6 ?
C3' C4' H4' . 120.6 ?
C6' C5 C4 . 113.4(3) ?
C6' C5 C4' . 121.7(3) ?
C4 C5 C6 . 118.4(3) ?
C4' C5 C6 . 115.4(3) ?
C6' C5 C8 . 120.2(3) ?
C4 C5 C8 . 121.3(3) ?
C4' C5 C8 . 118.1(3) ?
C6 C5 C8 . 120.3(3) ?
C7 C6 C5 . 120.3(4) ?
C7 C6 H6 . 119.9 ?
C5 C6 H6 . 119.9 ?
C6 C7 C2 . 118.7(4) ?
C6 C7 H7 . 120.6 ?
C2 C7 H7 . 120.6 ?
C5 C6' C7' . 119.1(4) ?
C5 C6' H6' . 120.4 ?
C7' C6' H6' . 120.4 ?
C6' C7' C2 . 122.2(4) ?
C6' C7' H7' . 118.9 ?
C2 C7' H7' . 118.9 ?
O3 C8 C5 . 125.6(2) ?
O3 C8 H8 . 117.2 ?
C5 C8 H8 . 117.2 ?

loop_
_geom_bond_atom_site_label_1
_geom_bond_atom_site_label_2
_geom_bond_distance
_geom_bond_publ_flag
Co1 O1w 2.1270(10) yes
Co1 O2w 2.0710(10) yes
Co1 O3w 2.0650(10) yes
O1 C1 1.262(2) ?
O2 C1 1.236(2) ?
O3 C8 1.191(3) ?
O1w H1w1 0.840(10) ?
O1w H1w2 0.850(10) ?
O2w H2w1 0.850(10) ?
O2w H2w2 0.840(10) ?
O3w H3w1 0.840(10) ?
O3w H3w2 0.840(10) ?
O4w H4w1 0.840(10) ?
O4w H4w2 0.840(10) ?
C1 C2 1.510(2) ?
C2 C3 1.378(5) ?
C2 C7' 1.385(5) ?
C2 C7 1.402(4) ?
C2 C3' 1.411(5) ?
C3 C4 1.377(6) ?
C3 H3 0.9300 ?
C4 C5 1.370(5) ?
C4 H4 0.9300 ?
C3' C4' 1.387(6) ?
C3' H3' 0.9300 ?
C4' C5 1.391(5) ?
C4' H4' 0.9300 ?
C5 C6' 1.351(5) ?
C5 C6 1.417(5) ?
C5 C8 1.471(2) ?
C6 C7 1.392(5) ?
C6 H6 0.9300 ?
C7 H7 0.9300 ?
C6' C7' 1.384(6) ?
C6' H6' 0.9300 ?
C7' H7' 0.9300 ?
C8 H8 0.9300 ?

loop_
_geom_hbond_atom_site_label_D
_geom_hbond_atom_site_label_H
_geom_hbond_atom_site_label_A
_geom_hbond_site_symmetry_A
_geom_hbond_distance_DH
_geom_hbond_distance_HA
_geom_hbond_distance_DA
_geom_hbond_angle_DHA
_geom_hbond_publ_flag
O1w H1w1 O1 . 0.840(10) 1.950(10) 2.778(2) 166(2) yes
O1w H1w2 O2 1_455 0.850(10) 1.780(10) 2.629(2) 178(3) yes
O2w H2w1 O1 1_455 0.850(10) 1.900(10) 2.746(2) 171(2) yes
O2w H2w2 O4w 1_445 0.840(10) 1.930(10) 2.760(2) 172(2) yes
O3w H3w1 O3 2_665 0.840(10) 1.890(10) 2.715(2) 165(3) yes
O3w H3w2 O4w 1_545 0.840(10) 1.920(10) 2.743(2) 169(2) yes
O4w H4w1 O1 2_776 0.840(10) 2.03(2) 2.812(2) 155(3) yes
O4w H4w2 O1w . 0.840(10) 2.050(10) 2.872(2) 168(2) yes

loop_
_geom_torsion_atom_site_label_1
_geom_torsion_atom_site_label_2
_geom_torsion_atom_site_label_3
_geom_torsion_atom_site_label_4
_geom_torsion
O2 C1 C2 C3 161.1(2)
O1 C1 C2 C3 -18.6(3)
O2 C1 C2 C7' 10.0(3)
O1 C1 C2 C7' -169.7(2)
O2 C1 C2 C7 -19.1(3)
O1 C1 C2 C7 161.1(2)
O2 C1 C2 C3' -171.2(2)
O1 C1 C2 C3' 9.0(3)
C7' C2 C3 C4 -26.3(2)
C7 C2 C3 C4 0.5(2)
C3' C2 C3 C4 81.3(9)
C1 C2 C3 C4 -179.81(17)
C2 C3 C4 C5 0.4(2)
C3 C2 C3' C4' -84.0(9)
C7' C2 C3' C4' -0.83(19)
C7 C2 C3' C4' 27.4(2)
C1 C2 C3' C4' -179.65(17)
C2 C3' C4' C5 -0.9(2)
C3 C4 C5 C6' 27.0(3)
C3 C4 C5 C4' -89.4(10)
C3 C4 C5 C6 -0.9(3)
C3 C4 C5 C8 -178.26(17)
C3' C4' C5 C6' 2.5(4)
C3' C4' C5 C4 77.6(10)
C3' C4' C5 C6 -25.7(3)
C3' C4' C5 C8 -177.95(17)
C6' C5 C6 C7 -84.6(9)
C4 C5 C6 C7 0.5(4)
C4' C5 C6 C7 26.4(4)
C8 C5 C6 C7 177.9(3)
C5 C6 C7 C2 0.3(5)
C3 C2 C7 C6 -0.8(4)
C7' C2 C7 C6 75.2(8)
C3' C2 C7 C6 -26.6(4)
C1 C2 C7 C6 179.5(3)
C4 C5 C6' C7' -26.7(4)
C4' C5 C6' C7' -2.2(5)
C6 C5 C6' C7' 80.5(8)
C8 C5 C6' C7' 178.2(3)
C5 C6' C7' C2 0.4(5)
C3 C2 C7' C6' 26.5(4)
C7 C2 C7' C6' -89.7(8)
C3' C2 C7' C6' 1.1(4)
C1 C2 C7' C6' 179.9(3)
C6' C5 C8 O3 168.3(3)
C4 C5 C8 O3 15.2(3)
C4' C5 C8 O3 -11.3(3)
C6 C5 C8 O3 -162.1(3)
